data_1502349
loop_
_publ_author_name
'Soni, Rina'
'Collinson, John-Michael'
'Clarkson, Guy C.'
'Wills, Martin'

_publ_section_title
;
 An unexpected directing effect in the asymmetric transfer hydrogenation
 of \a,\a-disubstituted ketones.
;
_journal_issue 16
_journal_name_full 'Organic letters'
_journal_page_first 4304
_journal_page_last 4307
_journal_paper_doi 10.1021/ol201643v
_journal_volume 13
_journal_year 2011
_chemical_formula_moiety 'C36 H34 O'
_chemical_formula_sum 'C36 H34 O'
_chemical_formula_weight 482.63
_chemical_name_systematic
; 
 ? 
;
_space_group_IT_number 14
_symmetry_cell_setting monoclinic
_symmetry_space_group_name_Hall '-P 2yn'
_symmetry_space_group_name_H-M 'P 1 21/n 1'
_atom_sites_solution_hydrogens geom
_atom_sites_solution_primary direct
_atom_sites_solution_secondary difmap
_audit_creation_method SHELXL-97
_cell_angle_alpha 90.00
_cell_angle_beta 108.039(3)
_cell_angle_gamma 90.00
_cell_formula_units_Z 4
_cell_length_a 10.3318(3)
_cell_length_b 18.3947(5)
_cell_length_c 14.2896(4)
_cell_measurement_reflns_used 13397
_cell_measurement_temperature 100(2)
_cell_measurement_theta_max 71.07
_cell_measurement_theta_min 4.05
_cell_volume 2582.25(13)
_computing_cell_refinement 'CrysAlis RED, Oxford Diffraction Ltd'
_computing_data_collection 'CrysAlis CCD, Oxford Diffraction Ltd'
_computing_data_reduction 'CrysAlis RED, Oxford Diffraction Ltd'
_computing_molecular_graphics 'SHELXTL (Sheldrick, 1997)'
_computing_publication_material 'SHELXTL (Sheldrick, 1997)'
_computing_structure_refinement 'SHELXL-97 (Sheldrick, 1997)'
_computing_structure_solution 'SHELXS-97 (Sheldrick, 1990)'
_diffrn_ambient_temperature 100(2)
_diffrn_detector_area_resol_mean 10.2833
_diffrn_measured_fraction_theta_full 0.994
_diffrn_measured_fraction_theta_max 0.995
_diffrn_measurement_device_type 'Oxford Diffraction Gemini R'
_diffrn_measurement_method '\f & \w scans'
_diffrn_radiation_monochromator graphite
_diffrn_radiation_source 'Enhance (Mo) X-ray Source'
_diffrn_radiation_type CuK\a
_diffrn_radiation_wavelength 1.54184
_diffrn_reflns_av_R_equivalents 0.0487
_diffrn_reflns_av_sigmaI/netI 0.0282
_diffrn_reflns_limit_h_max 11
_diffrn_reflns_limit_h_min -12
_diffrn_reflns_limit_k_max 22
_diffrn_reflns_limit_k_min -22
_diffrn_reflns_limit_l_max 17
_diffrn_reflns_limit_l_min -17
_diffrn_reflns_number 25900
_diffrn_reflns_theta_full 71.21
_diffrn_reflns_theta_max 71.21
_diffrn_reflns_theta_min 4.04
_diffrn_standards_decay_% nil
_exptl_absorpt_coefficient_mu 0.552
_exptl_absorpt_correction_T_max 1.00
_exptl_absorpt_correction_T_min 0.62
_exptl_absorpt_correction_type multi-scan
_exptl_absorpt_process_details 'ABSPACK(CrysAlis, Oxford Diffraction)'
_exptl_crystal_colour colourless
_exptl_crystal_density_diffrn 1.241
_exptl_crystal_density_method 'not measured'
_exptl_crystal_description block
_exptl_crystal_F_000 1032
_exptl_crystal_size_max 0.30
_exptl_crystal_size_mid 0.20
_exptl_crystal_size_min 0.12
_refine_diff_density_max 0.258
_refine_diff_density_min -0.259
_refine_diff_density_rms 0.046
_refine_ls_extinction_method none
_refine_ls_goodness_of_fit_ref 1.036
_refine_ls_hydrogen_treatment constr
_refine_ls_matrix_type full
_refine_ls_number_parameters 334
_refine_ls_number_reflns 4981
_refine_ls_number_restraints 0
_refine_ls_restrained_S_all 1.036
_refine_ls_R_factor_all 0.0479
_refine_ls_R_factor_gt 0.0434
_refine_ls_shift/su_max 0.000
_refine_ls_shift/su_mean 0.000
_refine_ls_structure_factor_coef Fsqd
_refine_ls_weighting_details 'calc w=1/[\s^2^(Fo^2^)+(0.0628P)^2^+0.6713P] where P=(Fo^2^+2Fc^2^)/3'
_refine_ls_weighting_scheme calc
_refine_ls_wR_factor_gt 0.1098
_refine_ls_wR_factor_ref 0.1143
_reflns_number_gt 4465
_reflns_number_total 4981
_reflns_threshold_expression >2sigma(I)
_cod_data_source_file ol201643v_si_002.cif
_cod_data_source_block rs6
_cod_original_cell_volume 2582.24(12)
_cod_original_sg_symbol_H-M 'P 21/n'
_cod_database_code 1502349

loop_
_symmetry_equiv_pos_as_xyz
'x, y, z'
'-x+1/2, y+1/2, -z+1/2'
'-x, -y, -z'
'x-1/2, -y-1/2, z-1/2'

loop_
_atom_site_label
_atom_site_type_symbol
_atom_site_fract_x
_atom_site_fract_y
_atom_site_fract_z
_atom_site_U_iso_or_equiv
_atom_site_adp_type
_atom_site_occupancy
_atom_site_symmetry_multiplicity
_atom_site_calc_flag
_atom_site_refinement_flags
C1 C 0.66316(12) -0.16170(6) 0.87591(9) 0.0211(3) Uani 1 1 d .
H1A H 0.6712 -0.1803 0.8129 0.025 Uiso 1 1 calc R
H1B H 0.7344 -0.1847 0.9310 0.025 Uiso 1 1 calc R
C2 C 0.52348(12) -0.17666(7) 0.88374(8) 0.0206(3) Uani 1 1 d .
C3 C 0.44991(13) -0.24108(7) 0.86613(8) 0.0223(3) Uani 1 1 d .
H3A H 0.4870 -0.2835 0.8464 0.027 Uiso 1 1 calc R
C4 C 0.32114(13) -0.24270(7) 0.87773(9) 0.0241(3) Uani 1 1 d .
H4A H 0.2703 -0.2866 0.8667 0.029 Uiso 1 1 calc R
C5 C 0.26658(13) -0.18023(7) 0.90546(9) 0.0252(3) Uani 1 1 d .
H5A H 0.1780 -0.1816 0.9123 0.030 Uiso 1 1 calc R
C6 C 0.34056(13) -0.11563(7) 0.92335(9) 0.0239(3) Uani 1 1 d .
H6A H 0.3028 -0.0730 0.9420 0.029 Uiso 1 1 calc R
C7 C 0.47018(12) -0.11427(7) 0.91364(8) 0.0207(3) Uani 1 1 d .
C8 C 0.57353(12) -0.05389(6) 0.93409(8) 0.0207(2) Uani 1 1 d .
H8A H 0.6192 -0.0486 1.0057 0.025 Uiso 1 1 calc R
H8B H 0.5300 -0.0071 0.9076 0.025 Uiso 1 1 calc R
C9 C 0.67606(12) -0.07742(6) 0.88094(8) 0.0198(2) Uani 1 1 d .
C10 C 0.82219(12) -0.05224(7) 0.93193(8) 0.0215(3) Uani 1 1 d .
H10A H 0.8521 -0.0701 1.0007 0.026 Uiso 1 1 calc R
H10B H 0.8249 0.0016 0.9337 0.026 Uiso 1 1 calc R
C11 C 0.92038(12) -0.08019(7) 0.87861(9) 0.0235(3) Uani 1 1 d .
H11A H 1.0026 -0.0491 0.8972 0.028 Uiso 1 1 calc R
H11B H 0.9492 -0.1300 0.9021 0.028 Uiso 1 1 calc R
C12 C 0.86297(13) -0.08176(6) 0.76717(9) 0.0219(3) Uani 1 1 d .
C13 C 0.94663(13) -0.10154(7) 0.71136(10) 0.0257(3) Uani 1 1 d .
H13A H 1.0401 -0.1114 0.7436 0.031 Uiso 1 1 calc R
C14 C 0.89610(14) -0.10720(7) 0.60962(10) 0.0294(3) Uani 1 1 d .
H14A H 0.9548 -0.1207 0.5728 0.035 Uiso 1 1 calc R
C15 C 0.75967(14) -0.09310(7) 0.56183(9) 0.0286(3) Uani 1 1 d .
H15A H 0.7245 -0.0968 0.4922 0.034 Uiso 1 1 calc R
C16 C 0.67488(13) -0.07352(7) 0.61621(9) 0.0241(3) Uani 1 1 d .
H16A H 0.5814 -0.0641 0.5834 0.029 Uiso 1 1 calc R
C17 C 0.72487(12) -0.06752(6) 0.71857(9) 0.0204(2) Uani 1 1 d .
C18 C 0.63251(12) -0.04436(6) 0.77691(8) 0.0195(2) Uani 1 1 d .
H18A H 0.5362 -0.0580 0.7410 0.023 Uiso 1 1 calc R
O19 O 0.64325(8) 0.03304(4) 0.79176(6) 0.02022(19) Uani 1 1 d .
C20 C 0.55471(12) 0.07870(6) 0.71755(8) 0.0202(2) Uani 1 1 d .
H20A H 0.5380 0.0562 0.6512 0.024 Uiso 1 1 calc R
C21 C 0.42142(12) 0.08756(7) 0.73954(9) 0.0215(3) Uani 1 1 d .
C22 C 0.31353(13) 0.04001(7) 0.69854(10) 0.0267(3) Uani 1 1 d .
H22A H 0.3223 0.0039 0.6533 0.032 Uiso 1 1 calc R
C23 C 0.19345(14) 0.04459(8) 0.72278(11) 0.0328(3) Uani 1 1 d .
H23A H 0.1203 0.0123 0.6939 0.039 Uiso 1 1 calc R
C24 C 0.18150(14) 0.09692(9) 0.78970(11) 0.0335(3) Uani 1 1 d .
H24A H 0.1007 0.0998 0.8079 0.040 Uiso 1 1 calc R
C25 C 0.28740(14) 0.14491(8) 0.82981(10) 0.0296(3) Uani 1 1 d .
H25A H 0.2780 0.1808 0.8751 0.036 Uiso 1 1 calc R
C26 C 0.40777(13) 0.14164(7) 0.80495(9) 0.0236(3) Uani 1 1 d .
C27 C 0.51429(13) 0.19988(7) 0.84150(9) 0.0255(3) Uani 1 1 d .
H27A H 0.5302 0.2068 0.9129 0.031 Uiso 1 1 calc R
H27B H 0.4782 0.2462 0.8082 0.031 Uiso 1 1 calc R
C28 C 0.65072(13) 0.18394(7) 0.82484(9) 0.0231(3) Uani 1 1 d .
H28A H 0.7035 0.1498 0.8760 0.028 Uiso 1 1 calc R
H28B H 0.7035 0.2296 0.8312 0.028 Uiso 1 1 calc R
C29 C 0.63102(12) 0.15097(6) 0.72294(9) 0.0211(3) Uani 1 1 d .
C30 C 0.76519(13) 0.13740(7) 0.69889(9) 0.0239(3) Uani 1 1 d .
H30A H 0.8363 0.1724 0.7341 0.029 Uiso 1 1 calc R
H30B H 0.7990 0.0874 0.7173 0.029 Uiso 1 1 calc R
C31 C 0.72705(13) 0.14827(7) 0.58890(9) 0.0254(3) Uani 1 1 d .
C32 C 0.79548(15) 0.12707(8) 0.52382(11) 0.0336(3) Uani 1 1 d .
H32A H 0.8769 0.0994 0.5461 0.040 Uiso 1 1 calc R
C33 C 0.74280(17) 0.14711(9) 0.42532(11) 0.0398(4) Uani 1 1 d .
H33A H 0.7889 0.1331 0.3800 0.048 Uiso 1 1 calc R
C34 C 0.62349(16) 0.18736(9) 0.39269(10) 0.0396(4) Uani 1 1 d .
H34A H 0.5893 0.2012 0.3254 0.047 Uiso 1 1 calc R
C35 C 0.55357(15) 0.20767(8) 0.45756(10) 0.0325(3) Uani 1 1 d .
H35A H 0.4718 0.2350 0.4352 0.039 Uiso 1 1 calc R
C36 C 0.60585(13) 0.18711(7) 0.55578(9) 0.0256(3) Uani 1 1 d .
C37 C 0.54978(13) 0.20233(7) 0.63898(9) 0.0235(3) Uani 1 1 d .
H37A H 0.4512 0.1914 0.6196 0.028 Uiso 1 1 calc R
H37B H 0.5641 0.2538 0.6597 0.028 Uiso 1 1 calc R

loop_
_atom_site_aniso_label
_atom_site_aniso_U_11
_atom_site_aniso_U_22
_atom_site_aniso_U_33
_atom_site_aniso_U_23
_atom_site_aniso_U_13
_atom_site_aniso_U_12
C1 0.0272(6) 0.0171(6) 0.0186(5) 0.0004(4) 0.0064(5) 0.0013(4)
C2 0.0267(6) 0.0206(6) 0.0125(5) 0.0025(4) 0.0034(4) 0.0013(5)
C3 0.0302(6) 0.0199(6) 0.0151(5) -0.0005(4) 0.0045(5) 0.0009(5)
C4 0.0286(6) 0.0230(6) 0.0182(6) -0.0009(5) 0.0036(5) -0.0036(5)
C5 0.0247(6) 0.0302(7) 0.0194(6) -0.0012(5) 0.0048(5) -0.0008(5)
C6 0.0284(6) 0.0232(6) 0.0188(6) -0.0011(5) 0.0057(5) 0.0030(5)
C7 0.0277(6) 0.0198(6) 0.0129(5) 0.0013(4) 0.0039(4) 0.0013(5)
C8 0.0277(6) 0.0175(6) 0.0167(5) 0.0000(4) 0.0067(4) 0.0013(5)
C9 0.0246(6) 0.0174(6) 0.0167(5) -0.0003(4) 0.0053(4) 0.0005(4)
C10 0.0268(6) 0.0196(6) 0.0157(5) -0.0005(4) 0.0033(5) 0.0005(5)
C11 0.0245(6) 0.0222(6) 0.0218(6) -0.0012(5) 0.0042(5) -0.0005(5)
C12 0.0280(6) 0.0149(5) 0.0226(6) -0.0008(4) 0.0078(5) -0.0032(4)
C13 0.0294(6) 0.0208(6) 0.0277(6) 0.0004(5) 0.0100(5) -0.0008(5)
C14 0.0383(7) 0.0264(7) 0.0290(7) -0.0010(5) 0.0184(6) 0.0002(5)
C15 0.0418(7) 0.0265(7) 0.0179(6) -0.0013(5) 0.0100(5) -0.0018(5)
C16 0.0317(6) 0.0194(6) 0.0197(6) 0.0005(5) 0.0058(5) -0.0019(5)
C17 0.0270(6) 0.0147(5) 0.0191(6) -0.0002(4) 0.0067(5) -0.0021(4)
C18 0.0239(6) 0.0160(6) 0.0172(5) 0.0002(4) 0.0040(4) -0.0007(4)
O19 0.0256(4) 0.0156(4) 0.0165(4) 0.0012(3) 0.0022(3) 0.0012(3)
C20 0.0261(6) 0.0178(6) 0.0143(5) 0.0019(4) 0.0029(4) 0.0017(4)
C21 0.0250(6) 0.0189(6) 0.0181(5) 0.0072(4) 0.0028(5) 0.0021(5)
C22 0.0281(6) 0.0232(6) 0.0252(6) 0.0072(5) 0.0029(5) -0.0001(5)
C23 0.0272(6) 0.0332(7) 0.0343(7) 0.0124(6) 0.0040(5) -0.0031(5)
C24 0.0269(6) 0.0421(8) 0.0327(7) 0.0180(6) 0.0111(5) 0.0068(6)
C25 0.0345(7) 0.0320(7) 0.0236(6) 0.0107(5) 0.0110(5) 0.0095(5)
C26 0.0293(6) 0.0228(6) 0.0173(6) 0.0076(5) 0.0053(5) 0.0051(5)
C27 0.0346(7) 0.0215(6) 0.0195(6) 0.0002(5) 0.0070(5) 0.0039(5)
C28 0.0287(6) 0.0190(6) 0.0191(6) -0.0004(4) 0.0038(5) -0.0010(5)
C29 0.0255(6) 0.0180(6) 0.0181(6) 0.0020(4) 0.0045(5) 0.0002(5)
C30 0.0262(6) 0.0215(6) 0.0233(6) 0.0025(5) 0.0068(5) -0.0005(5)
C31 0.0314(6) 0.0218(6) 0.0234(6) -0.0016(5) 0.0091(5) -0.0085(5)
C32 0.0385(7) 0.0335(7) 0.0322(7) -0.0077(6) 0.0159(6) -0.0114(6)
C33 0.0497(9) 0.0458(9) 0.0291(7) -0.0128(6) 0.0200(7) -0.0214(7)
C34 0.0501(9) 0.0473(9) 0.0190(6) -0.0027(6) 0.0073(6) -0.0245(7)
C35 0.0388(7) 0.0326(7) 0.0212(6) 0.0032(5) 0.0020(5) -0.0135(6)
C36 0.0318(6) 0.0214(6) 0.0215(6) 0.0010(5) 0.0053(5) -0.0089(5)
C37 0.0284(6) 0.0188(6) 0.0210(6) 0.0039(5) 0.0042(5) -0.0005(5)

loop_
_atom_type_symbol
_atom_type_description
_atom_type_scat_dispersion_real
_atom_type_scat_dispersion_imag
_atom_type_scat_source
C C 0.0181 0.0091 'International Tables Vol C Tables 4.2.6.8 and 6.1.1.4'
H H 0.0000 0.0000 'International Tables Vol C Tables 4.2.6.8 and 6.1.1.4'
O O 0.0492 0.0322 'International Tables Vol C Tables 4.2.6.8 and 6.1.1.4'

loop_
_geom_angle_atom_site_label_1
_geom_angle_atom_site_label_2
_geom_angle_atom_site_label_3
_geom_angle
C2 C1 C9 104.41(10)
C2 C1 H1A 110.9
C9 C1 H1A 110.9
C2 C1 H1B 110.9
C9 C1 H1B 110.9
H1A C1 H1B 108.9
C3 C2 C7 120.77(11)
C3 C2 C1 128.73(11)
C7 C2 C1 110.51(10)
C2 C3 C4 119.14(11)
C2 C3 H3A 120.4
C4 C3 H3A 120.4
C5 C4 C3 120.22(12)
C5 C4 H4A 119.9
C3 C4 H4A 119.9
C4 C5 C6 120.62(12)
C4 C5 H5A 119.7
C6 C5 H5A 119.7
C7 C6 C5 119.24(12)
C7 C6 H6A 120.4
C5 C6 H6A 120.4
C6 C7 C2 119.99(11)
C6 C7 C8 129.93(11)
C2 C7 C8 110.04(10)
C7 C8 C9 104.54(9)
C7 C8 H8A 110.8
C9 C8 H8A 110.8
C7 C8 H8B 110.8
C9 C8 H8B 110.8
H8A C8 H8B 108.9
C10 C9 C18 106.89(9)
C10 C9 C8 114.00(10)
C18 C9 C8 108.93(9)
C10 C9 C1 112.40(10)
C18 C9 C1 110.73(9)
C8 C9 C1 103.89(9)
C9 C10 C11 111.63(10)
C9 C10 H10A 109.3
C11 C10 H10A 109.3
C9 C10 H10B 109.3
C11 C10 H10B 109.3
H10A C10 H10B 108.0
C12 C11 C10 115.08(10)
C12 C11 H11A 108.5
C10 C11 H11A 108.5
C12 C11 H11B 108.5
C10 C11 H11B 108.5
H11A C11 H11B 107.5
C13 C12 C17 118.74(11)
C13 C12 C11 119.68(11)
C17 C12 C11 121.49(11)
C14 C13 C12 121.34(12)
C14 C13 H13A 119.3
C12 C13 H13A 119.3
C15 C14 C13 119.78(12)
C15 C14 H14A 120.1
C13 C14 H14A 120.1
C16 C15 C14 119.65(12)
C16 C15 H15A 120.2
C14 C15 H15A 120.2
C15 C16 C17 120.97(12)
C15 C16 H16A 119.5
C17 C16 H16A 119.5
C16 C17 C12 119.52(11)
C16 C17 C18 120.57(11)
C12 C17 C18 119.90(10)
O19 C18 C17 109.11(9)
O19 C18 C9 105.22(9)
C17 C18 C9 112.10(9)
O19 C18 H18A 110.1
C17 C18 H18A 110.1
C9 C18 H18A 110.1
C20 O19 C18 117.85(8)
O19 C20 C21 108.78(9)
O19 C20 C29 105.63(9)
C21 C20 C29 112.49(10)
O19 C20 H20A 109.9
C21 C20 H20A 109.9
C29 C20 H20A 109.9
C22 C21 C26 119.52(12)
C22 C21 C20 120.36(11)
C26 C21 C20 120.06(11)
C23 C22 C21 121.07(13)
C23 C22 H22A 119.5
C21 C22 H22A 119.5
C24 C23 C22 119.34(13)
C24 C23 H23A 120.3
C22 C23 H23A 120.3
C25 C24 C23 119.98(13)
C25 C24 H24A 120.0
C23 C24 H24A 120.0
C24 C25 C26 121.27(13)
C24 C25 H25A 119.4
C26 C25 H25A 119.4
C25 C26 C21 118.79(12)
C25 C26 C27 119.54(12)
C21 C26 C27 121.44(11)
C26 C27 C28 114.77(10)
C26 C27 H27A 108.6
C28 C27 H27A 108.6
C26 C27 H27B 108.6
C28 C27 H27B 108.6
H27A C27 H27B 107.6
C27 C28 C29 111.49(10)
C27 C28 H28A 109.3
C29 C28 H28A 109.3
C27 C28 H28B 109.3
C29 C28 H28B 109.3
H28A C28 H28B 108.0
C28 C29 C20 107.79(10)
C28 C29 C30 114.22(10)
C20 C29 C30 109.29(10)
C28 C29 C37 111.99(10)
C20 C29 C37 109.97(10)
C30 C29 C37 103.50(10)
C31 C30 C29 104.28(10)
C31 C30 H30A 110.9
C29 C30 H30A 110.9
C31 C30 H30B 110.9
C29 C30 H30B 110.9
H30A C30 H30B 108.9
C32 C31 C36 120.55(13)
C32 C31 C30 129.60(13)
C36 C31 C30 109.83(11)
C31 C32 C33 118.84(15)
C31 C32 H32A 120.6
C33 C32 H32A 120.6
C34 C33 C32 120.59(14)
C34 C33 H33A 119.7
C32 C33 H33A 119.7
C33 C34 C35 120.63(13)
C33 C34 H34A 119.7
C35 C34 H34A 119.7
C36 C35 C34 118.67(14)
C36 C35 H35A 120.7
C34 C35 H35A 120.7
C35 C36 C31 120.68(13)
C35 C36 C37 128.59(13)
C31 C36 C37 110.72(11)
C36 C37 C29 104.45(10)
C36 C37 H37A 110.9
C29 C37 H37A 110.9
C36 C37 H37B 110.9
C29 C37 H37B 110.9
H37A C37 H37B 108.9

loop_
_geom_bond_atom_site_label_1
_geom_bond_atom_site_label_2
_geom_bond_distance
C1 C2 1.5069(17)
C1 C9 1.5559(16)
C1 H1A 0.9900
C1 H1B 0.9900
C2 C3 1.3881(17)
C2 C7 1.3958(17)
C3 C4 1.3911(18)
C3 H3A 0.9500
C4 C5 1.3906(19)
C4 H4A 0.9500
C5 C6 1.3930(19)
C5 H5A 0.9500
C6 C7 1.3887(18)
C6 H6A 0.9500
C7 C8 1.5054(17)
C8 C9 1.5442(16)
C8 H8A 0.9900
C8 H8B 0.9900
C9 C10 1.5309(16)
C9 C18 1.5386(16)
C10 C11 1.5339(17)
C10 H10A 0.9900
C10 H10B 0.9900
C11 C12 1.5177(17)
C11 H11A 0.9900
C11 H11B 0.9900
C12 C13 1.3937(18)
C12 C17 1.4046(17)
C13 C14 1.3882(19)
C13 H13A 0.9500
C14 C15 1.387(2)
C14 H14A 0.9500
C15 C16 1.3865(19)
C15 H15A 0.9500
C16 C17 1.3965(17)
C16 H16A 0.9500
C17 C18 1.5099(17)
C18 O19 1.4387(14)
C18 H18A 1.0000
O19 C20 1.4374(14)
C20 C21 1.5132(17)
C20 C29 1.5354(17)
C20 H20A 1.0000
C21 C22 1.3951(18)
C21 C26 1.4017(18)
C22 C23 1.390(2)
C22 H22A 0.9500
C23 C24 1.389(2)
C23 H23A 0.9500
C24 C25 1.384(2)
C24 H24A 0.9500
C25 C26 1.3965(19)
C25 H25A 0.9500
C26 C27 1.5085(18)
C27 C28 1.5288(18)
C27 H27A 0.9900
C27 H27B 0.9900
C28 C29 1.5316(17)
C28 H28A 0.9900
C28 H28B 0.9900
C29 C30 1.5483(17)
C29 C37 1.5533(16)
C30 C31 1.5106(17)
C30 H30A 0.9900
C30 H30B 0.9900
C31 C32 1.387(2)
C31 C36 1.3912(19)
C32 C33 1.392(2)
C32 H32A 0.9500
C33 C34 1.389(3)
C33 H33A 0.9500
C34 C35 1.391(2)
C34 H34A 0.9500
C35 C36 1.3911(18)
C35 H35A 0.9500
C36 C37 1.5014(18)
C37 H37A 0.9900
C37 H37B 0.9900
